data_2234230
loop_
_publ_author_name
'Dai, Zhao-Hui'
'Zhong, Yan'
'Wu, Bin'

_publ_section_title
;
 1-[Bis(4-fluorophenyl)methyl]-4-[2-(2-methylphenoxy)ethyl]piperazine
;
_journal_coeditor_code HB6677
_journal_issue 4
_journal_name_full 'Acta Crystallographica Section E'
_journal_page_first o1077
_journal_paper_doi 10.1107/S1600536812010744
_journal_volume 68
_journal_year 2012
_chemical_formula_iupac 'C26 H28 F2 N2 O'
_chemical_formula_moiety 'C26 H28 F2 N2 O'
_chemical_formula_sum 'C26 H28 F2 N2 O'
_chemical_formula_weight 422.50
_chemical_name_systematic
;
1-[Bis(4-fluorophenyl)methyl]-4-[2-(2-methylphenoxy)ethyl]piperazine
;
_space_group_IT_number 14
_symmetry_cell_setting monoclinic
_symmetry_space_group_name_Hall '-P 2ybc'
_symmetry_space_group_name_H-M 'P 1 21/c 1'
_atom_sites_solution_hydrogens geom
_atom_sites_solution_primary direct
_atom_sites_solution_secondary difmap
_audit_creation_method SHELXL-97
_cell_angle_alpha 90.00
_cell_angle_beta 100.54(3)
_cell_angle_gamma 90.00
_cell_formula_units_Z 4
_cell_length_a 10.021(2)
_cell_length_b 15.203(3)
_cell_length_c 15.868(3)
_cell_measurement_reflns_used 25
_cell_measurement_temperature 293(2)
_cell_measurement_theta_max 13
_cell_measurement_theta_min 10
_cell_volume 2376.7(8)
_computing_cell_refinement 'CAD-4 EXPRESS (Enraf--Nonius, 1994)'
_computing_data_collection 'CAD-4 EXPRESS (Enraf--Nonius, 1994)'
_computing_data_reduction 'XCAD4 (Harms & Wocadlo, 1995)'
_computing_molecular_graphics 'SHELXTL (Sheldrick, 2008)'
_computing_publication_material 'SHELXL97 (Sheldrick, 2008)'
_computing_structure_refinement 'SHELXL97 (Sheldrick, 2008)'
_computing_structure_solution 'SHELXS97 (Sheldrick, 2008)'
_diffrn_ambient_temperature 293(2)
_diffrn_measured_fraction_theta_full 1.000
_diffrn_measured_fraction_theta_max 1.000
_diffrn_measurement_device_type 'Enraf--Nonious CAD-4'
_diffrn_measurement_method \w/2\q
_diffrn_radiation_monochromator graphite
_diffrn_radiation_source 'fine-focus sealed tube'
_diffrn_radiation_type MoK\a
_diffrn_radiation_wavelength 0.71073
_diffrn_reflns_av_R_equivalents 0.0402
_diffrn_reflns_av_sigmaI/netI 0.0447
_diffrn_reflns_limit_h_max 12
_diffrn_reflns_limit_h_min 0
_diffrn_reflns_limit_k_max 18
_diffrn_reflns_limit_k_min 0
_diffrn_reflns_limit_l_max 18
_diffrn_reflns_limit_l_min -19
_diffrn_reflns_number 4618
_diffrn_reflns_theta_full 25.36
_diffrn_reflns_theta_max 25.36
_diffrn_reflns_theta_min 1.87
_diffrn_standards_decay_% 1
_diffrn_standards_interval_count 200
_diffrn_standards_interval_time 120
_diffrn_standards_number 3
_exptl_absorpt_coefficient_mu 0.083
_exptl_absorpt_correction_T_max 0.9918
_exptl_absorpt_correction_T_min 0.9756
_exptl_absorpt_correction_type psi-scan
_exptl_absorpt_process_details '(North <i>et al.</i>, 1968)'
_exptl_crystal_colour colorless
_exptl_crystal_density_diffrn 1.181
_exptl_crystal_density_method 'not measured'
_exptl_crystal_description block
_exptl_crystal_F_000 896
_exptl_crystal_size_max 0.30
_exptl_crystal_size_mid 0.20
_exptl_crystal_size_min 0.10
_refine_diff_density_max 0.162
_refine_diff_density_min -0.194
_refine_ls_extinction_coef 0.015(2)
_refine_ls_extinction_expression Fc^*^=kFc[1+0.001xFc^2^\l^3^/sin(2\q)]^-1/4^
_refine_ls_extinction_method 'SHELXL97 (Sheldrick, 2008)'
_refine_ls_goodness_of_fit_ref 1.034
_refine_ls_hydrogen_treatment constr
_refine_ls_matrix_type full
_refine_ls_number_parameters 281
_refine_ls_number_reflns 4355
_refine_ls_number_restraints 0
_refine_ls_restrained_S_all 1.034
_refine_ls_R_factor_all 0.1218
_refine_ls_R_factor_gt 0.0630
_refine_ls_shift/su_max 0.000
_refine_ls_shift/su_mean 0.000
_refine_ls_structure_factor_coef Fsqd
_refine_ls_weighting_details 'calc w=1/[\s^2^(Fo^2^)+(0.1000P)^2^] where P=(Fo^2^+2Fc^2^)/3'
_refine_ls_weighting_scheme calc
_refine_ls_wR_factor_gt 0.1570
_refine_ls_wR_factor_ref 0.1914
_reflns_number_gt 2404
_reflns_number_total 4355
_reflns_threshold_expression I>2\s(I)
_cod_data_source_file hb6677.cif
_cod_data_source_block I
_cod_original_sg_symbol_H-M 'P 21/c'
_cod_database_code 2234230
_cod_database_fobs_code 2234230

loop_
_symmetry_equiv_pos_as_xyz
'x, y, z'
'-x, y+1/2, -z+1/2'
'-x, -y, -z'
'x, -y-1/2, z-1/2'

loop_
_atom_site_type_symbol
_atom_site_label
_atom_site_fract_x
_atom_site_fract_y
_atom_site_fract_z
_atom_site_U_iso_or_equiv
_atom_site_adp_type
_atom_site_calc_flag
_atom_site_refinement_flags
_atom_site_occupancy
_atom_site_symmetry_multiplicity
O O 0.7306(2) 1.14171(14) 0.42351(12) 0.0810(7) Uani d . 1 1
N N1 0.7468(2) 0.84241(14) 0.22937(13) 0.0581(6) Uani d . 1 1
F F1 0.8567(2) 0.43605(12) 0.19160(11) 0.1000(7) Uani d . 1 1
C C1 0.7161(3) 0.65379(19) 0.18894(18) 0.0643(8) Uani d . 1 1
H H1A 0.6365 0.6807 0.1978 0.077 Uiso calc R 1 1
N N2 0.7479(2) 0.95279(15) 0.37811(14) 0.0686(7) Uani d . 1 1
F F2 0.5198(2) 0.89761(15) -0.16486(11) 0.1113(7) Uani d . 1 1
C C2 0.7277(3) 0.5639(2) 0.19660(18) 0.0721(9) Uani d . 1 1
H H2A 0.6576 0.5304 0.2111 0.087 Uiso calc R 1 1
C C3 0.8442(4) 0.5253(2) 0.18250(17) 0.0708(8) Uani d . 1 1
C C4 0.9473(3) 0.5721(2) 0.1593(2) 0.0756(9) Uani d . 1 1
H H4A 1.0247 0.5441 0.1482 0.091 Uiso calc R 1 1
C C5 0.9339(3) 0.6618(2) 0.15294(18) 0.0681(8) Uani d . 1 1
H H5A 1.0042 0.6945 0.1376 0.082 Uiso calc R 1 1
C C6 0.8195(3) 0.70541(18) 0.16848(15) 0.0552(7) Uani d . 1 1
C C7 0.8082(3) 0.80441(18) 0.16018(16) 0.0561(7) Uani d . 1 1
H H7A 0.9001 0.8284 0.1652 0.067 Uiso calc R 1 1
C C8 0.7296(3) 0.82920(17) 0.07345(16) 0.0546(7) Uani d . 1 1
C C9 0.5904(3) 0.8252(3) 0.05368(19) 0.0904(11) Uani d . 1 1
H H9A 0.5427 0.8064 0.0954 0.108 Uiso calc R 1 1
C C10 0.5197(3) 0.8480(3) -0.0254(2) 0.1014(13) Uani d . 1 1
H H10A 0.4253 0.8455 -0.0369 0.122 Uiso calc R 1 1
C C11 0.5892(3) 0.8743(2) -0.08663(18) 0.0724(9) Uani d . 1 1
C C12 0.7263(3) 0.87824(19) -0.07114(18) 0.0685(8) Uani d . 1 1
H H12A 0.7727 0.8961 -0.1138 0.082 Uiso calc R 1 1
C C13 0.7958(3) 0.85550(17) 0.00850(17) 0.0597(7) Uani d . 1 1
H H13A 0.8901 0.8578 0.0191 0.072 Uiso calc R 1 1
C C14 0.7401(3) 0.93889(19) 0.22319(18) 0.0713(8) Uani d . 1 1
H H14A 0.6883 0.9558 0.1678 0.086 Uiso calc R 1 1
H H14B 0.8311 0.9626 0.2278 0.086 Uiso calc R 1 1
C C15 0.6743(3) 0.9766(2) 0.29339(17) 0.0745(9) Uani d . 1 1
H H15A 0.6709 1.0402 0.2882 0.089 Uiso calc R 1 1
H H15B 0.5818 0.9552 0.2867 0.089 Uiso calc R 1 1
C C16 0.7577(4) 0.85698(18) 0.38358(18) 0.0739(9) Uani d . 1 1
H H16A 0.6674 0.8320 0.3782 0.089 Uiso calc R 1 1
H H16B 0.8091 0.8403 0.4391 0.089 Uiso calc R 1 1
C C17 0.8258(3) 0.82076(18) 0.31398(16) 0.0643(8) Uani d . 1 1
H H17A 0.9163 0.8454 0.3195 0.077 Uiso calc R 1 1
H H17B 0.8342 0.7574 0.3199 0.077 Uiso calc R 1 1
C C18 0.6835(4) 0.9899(2) 0.44565(19) 0.0815(9) Uani d . 1 1
H H18A 0.6856 0.9462 0.4904 0.098 Uiso calc R 1 1
H H18B 0.5891 1.0019 0.4219 0.098 Uiso calc R 1 1
C C19 0.7477(4) 1.07238(19) 0.48507(19) 0.0823(10) Uani d . 1 1
H H19A 0.7063 1.0889 0.5335 0.099 Uiso calc R 1 1
H H19B 0.8436 1.0624 0.5059 0.099 Uiso calc R 1 1
C C20 0.7721(3) 1.2243(2) 0.4525(2) 0.0683(8) Uani d . 1 1
C C21 0.7494(3) 1.2900(2) 0.3902(2) 0.0737(9) Uani d . 1 1
C C22 0.7859(4) 1.3752(2) 0.4162(3) 0.0940(11) Uani d . 1 1
H H22A 0.7715 1.4205 0.3762 0.113 Uiso calc R 1 1
C C23 0.8430(4) 1.3944(2) 0.5001(3) 0.0995(12) Uani d . 1 1
H H23A 0.8660 1.4521 0.5160 0.119 Uiso calc R 1 1
C C24 0.8657(3) 1.3293(2) 0.5596(2) 0.0859(10) Uani d . 1 1
H H24A 0.9042 1.3423 0.6161 0.103 Uiso calc R 1 1
C C25 0.8314(3) 1.2432(2) 0.5358(2) 0.0778(9) Uani d . 1 1
H H25A 0.8484 1.1982 0.5761 0.093 Uiso calc R 1 1
C C26 0.6884(4) 1.2689(3) 0.2986(2) 0.1020(12) Uani d . 1 1
H H26A 0.6800 1.3219 0.2651 0.153 Uiso calc R 1 1
H H26B 0.6003 1.2432 0.2962 0.153 Uiso calc R 1 1
H H26C 0.7459 1.2281 0.2759 0.153 Uiso calc R 1 1

loop_
_atom_site_aniso_label
_atom_site_aniso_U_11
_atom_site_aniso_U_22
_atom_site_aniso_U_33
_atom_site_aniso_U_12
_atom_site_aniso_U_13
_atom_site_aniso_U_23
O 0.1193(18) 0.0623(13) 0.0637(13) 0.0113(12) 0.0232(12) 0.0065(10)
N1 0.0634(14) 0.0592(15) 0.0511(13) 0.0048(11) 0.0091(11) 0.0049(10)
F1 0.1421(18) 0.0689(13) 0.0948(14) 0.0127(11) 0.0372(13) 0.0029(10)
C1 0.0565(17) 0.066(2) 0.0750(19) -0.0016(15) 0.0229(15) -0.0084(15)
N2 0.0968(18) 0.0572(15) 0.0523(13) 0.0053(13) 0.0147(13) 0.0038(11)
F2 0.1128(16) 0.1552(19) 0.0604(11) 0.0259(14) 0.0010(11) 0.0235(12)
C2 0.083(2) 0.068(2) 0.070(2) -0.0132(17) 0.0276(17) -0.0105(15)
C3 0.100(2) 0.0559(19) 0.0590(18) 0.0070(18) 0.0206(17) 0.0017(14)
C4 0.076(2) 0.075(2) 0.079(2) 0.0236(17) 0.0225(17) 0.0128(17)
C5 0.0527(17) 0.077(2) 0.077(2) 0.0093(15) 0.0180(15) 0.0144(16)
C6 0.0532(16) 0.0625(18) 0.0507(15) 0.0007(14) 0.0118(13) -0.0001(13)
C7 0.0465(15) 0.0654(18) 0.0574(16) -0.0024(13) 0.0121(13) 0.0024(13)
C8 0.0532(16) 0.0569(17) 0.0560(16) 0.0008(13) 0.0158(13) 0.0014(13)
C9 0.0542(19) 0.158(3) 0.0602(19) -0.005(2) 0.0144(15) 0.022(2)
C10 0.0563(19) 0.179(4) 0.067(2) 0.005(2) 0.0075(17) 0.024(2)
C11 0.081(2) 0.085(2) 0.0493(17) 0.0114(18) 0.0069(16) 0.0079(15)
C12 0.085(2) 0.069(2) 0.0567(18) -0.0005(16) 0.0274(16) 0.0079(14)
C13 0.0613(17) 0.0570(17) 0.0652(18) -0.0030(13) 0.0235(15) 0.0035(14)
C14 0.091(2) 0.063(2) 0.0593(17) 0.0127(16) 0.0123(16) 0.0119(14)
C15 0.099(2) 0.0620(18) 0.0628(19) 0.0173(17) 0.0166(17) 0.0043(15)
C16 0.107(3) 0.0568(18) 0.0571(17) 0.0023(16) 0.0118(17) 0.0059(14)
C17 0.082(2) 0.0520(16) 0.0561(17) 0.0041(14) 0.0047(15) 0.0035(13)
C18 0.119(3) 0.069(2) 0.0622(18) 0.0002(19) 0.0302(18) 0.0009(15)
C19 0.128(3) 0.062(2) 0.0609(18) 0.0072(18) 0.0258(19) 0.0022(15)
C20 0.071(2) 0.0590(19) 0.081(2) 0.0123(15) 0.0305(17) 0.0012(17)
C21 0.0648(19) 0.073(2) 0.089(2) 0.0119(16) 0.0293(17) 0.0168(18)
C22 0.083(2) 0.072(3) 0.134(3) 0.0067(19) 0.038(2) 0.030(2)
C23 0.078(2) 0.066(2) 0.157(4) 0.0027(19) 0.030(3) -0.001(3)
C24 0.067(2) 0.077(3) 0.114(3) 0.0067(17) 0.0155(19) -0.011(2)
C25 0.082(2) 0.061(2) 0.092(2) 0.0117(16) 0.0218(19) 0.0016(17)
C26 0.107(3) 0.109(3) 0.096(3) 0.018(2) 0.034(2) 0.037(2)

loop_
_atom_type_symbol
_atom_type_description
_atom_type_scat_dispersion_real
_atom_type_scat_dispersion_imag
_atom_type_scat_source
C C 0.0033 0.0016 'International Tables Vol C Tables 4.2.6.8 and 6.1.1.4'
H H 0.0000 0.0000 'International Tables Vol C Tables 4.2.6.8 and 6.1.1.4'
N N 0.0061 0.0033 'International Tables Vol C Tables 4.2.6.8 and 6.1.1.4'
O O 0.0106 0.0060 'International Tables Vol C Tables 4.2.6.8 and 6.1.1.4'
F F 0.0171 0.0103 'International Tables Vol C Tables 4.2.6.8 and 6.1.1.4'

loop_
_geom_angle_atom_site_label_1
_geom_angle_atom_site_label_2
_geom_angle_atom_site_label_3
_geom_angle
C20 O C19 117.0(2)
C17 N1 C14 107.2(2)
C17 N1 C7 111.4(2)
C14 N1 C7 111.2(2)
C2 C1 C6 122.0(3)
C2 C1 H1A 119.0
C6 C1 H1A 119.0
C15 N2 C18 111.3(2)
C15 N2 C16 108.7(2)
C18 N2 C16 112.0(2)
C3 C2 C1 118.4(3)
C3 C2 H2A 120.8
C1 C2 H2A 120.8
C4 C3 C2 122.4(3)
C4 C3 F1 119.2(3)
C2 C3 F1 118.4(3)
C3 C4 C5 118.2(3)
C3 C4 H4A 120.9
C5 C4 H4A 120.9
C4 C5 C6 122.3(3)
C4 C5 H5A 118.8
C6 C5 H5A 118.8
C5 C6 C1 116.7(3)
C5 C6 C7 120.8(2)
C1 C6 C7 122.5(2)
N1 C7 C8 111.3(2)
N1 C7 C6 111.1(2)
C8 C7 C6 110.3(2)
N1 C7 H7A 108.0
C8 C7 H7A 108.0
C6 C7 H7A 108.0
C9 C8 C13 116.6(3)
C9 C8 C7 122.6(2)
C13 C8 C7 120.8(2)
C10 C9 C8 122.2(3)
C10 C9 H9A 118.9
C8 C9 H9A 118.9
C11 C10 C9 118.9(3)
C11 C10 H10A 120.5
C9 C10 H10A 120.5
C12 C11 F2 119.3(3)
C12 C11 C10 121.4(3)
F2 C11 C10 119.3(3)
C11 C12 C13 119.0(3)
C11 C12 H12A 120.5
C13 C12 H12A 120.5
C12 C13 C8 121.9(3)
C12 C13 H13A 119.1
C8 C13 H13A 119.1
N1 C14 C15 110.5(2)
N1 C14 H14A 109.5
C15 C14 H14A 109.5
N1 C14 H14B 109.5
C15 C14 H14B 109.5
H14A C14 H14B 108.1
N2 C15 C14 111.8(2)
N2 C15 H15A 109.3
C14 C15 H15A 109.3
N2 C15 H15B 109.3
C14 C15 H15B 109.3
H15A C15 H15B 107.9
N2 C16 C17 110.8(2)
N2 C16 H16A 109.5
C17 C16 H16A 109.5
N2 C16 H16B 109.5
C17 C16 H16B 109.5
H16A C16 H16B 108.1
N1 C17 C16 110.4(2)
N1 C17 H17A 109.6
C16 C17 H17A 109.6
N1 C17 H17B 109.6
C16 C17 H17B 109.6
H17A C17 H17B 108.1
N2 C18 C19 114.7(3)
N2 C18 H18A 108.6
C19 C18 H18A 108.6
N2 C18 H18B 108.6
C19 C18 H18B 108.6
H18A C18 H18B 107.6
O C19 C18 110.2(3)
O C19 H19A 109.6
C18 C19 H19A 109.6
O C19 H19B 109.6
C18 C19 H19B 109.6
H19A C19 H19B 108.1
O C20 C25 124.2(3)
O C20 C21 114.6(3)
C25 C20 C21 121.2(3)
C22 C21 C20 117.2(3)
C22 C21 C26 121.7(3)
C20 C21 C26 121.1(3)
C23 C22 C21 121.6(3)
C23 C22 H22A 119.2
C21 C22 H22A 119.2
C24 C23 C22 120.3(4)
C24 C23 H23A 119.9
C22 C23 H23A 119.9
C23 C24 C25 119.8(4)
C23 C24 H24A 120.1
C25 C24 H24A 120.1
C20 C25 C24 120.0(3)
C20 C25 H25A 120.0
C24 C25 H25A 120.0
C21 C26 H26A 109.5
C21 C26 H26B 109.5
H26A C26 H26B 109.5
C21 C26 H26C 109.5
H26A C26 H26C 109.5
H26B C26 H26C 109.5

loop_
_geom_bond_atom_site_label_1
_geom_bond_atom_site_label_2
_geom_bond_distance
O C20 1.375(3)
O C19 1.426(3)
N1 C17 1.466(3)
N1 C14 1.471(3)
N1 C7 1.472(3)
F1 C3 1.367(3)
C1 C2 1.375(4)
C1 C6 1.385(4)
C1 H1A 0.9300
N2 C15 1.456(3)
N2 C18 1.462(4)
N2 C16 1.461(3)
F2 C11 1.355(3)
C2 C3 1.362(4)
C2 H2A 0.9300
C3 C4 1.360(4)
C4 C5 1.373(4)
C4 H4A 0.9300
C5 C6 1.385(4)
C5 H5A 0.9300
C6 C7 1.513(4)
C7 C8 1.503(3)
C7 H7A 0.9800
C8 C9 1.374(4)
C8 C13 1.383(3)
C9 C10 1.368(4)
C9 H9A 0.9300
C10 C11 1.356(4)
C10 H10A 0.9300
C11 C12 1.352(4)
C12 C13 1.371(4)
C12 H12A 0.9300
C13 H13A 0.9300
C14 C15 1.508(4)
C14 H14A 0.9700
C14 H14B 0.9700
C15 H15A 0.9700
C15 H15B 0.9700
C16 C17 1.505(4)
C16 H16A 0.9700
C16 H16B 0.9700
C17 H17A 0.9700
C17 H17B 0.9700
C18 C19 1.493(4)
C18 H18A 0.9700
C18 H18B 0.9700
C19 H19A 0.9700
C19 H19B 0.9700
C20 C25 1.376(4)
C20 C21 1.394(4)
C21 C22 1.389(5)
C21 C26 1.505(5)
C22 C23 1.380(5)
C22 H22A 0.9300
C23 C24 1.357(5)
C23 H23A 0.9300
C24 C25 1.388(4)
C24 H24A 0.9300
C25 H25A 0.9300
C26 H26A 0.9600
C26 H26B 0.9600
C26 H26C 0.9600

loop_
_geom_torsion_atom_site_label_1
_geom_torsion_atom_site_label_2
_geom_torsion_atom_site_label_3
_geom_torsion_atom_site_label_4
_geom_torsion
C6 C1 C2 C3 -0.8(4)
C1 C2 C3 C4 -1.5(5)
C1 C2 C3 F1 178.9(2)
C2 C3 C4 C5 2.2(5)
F1 C3 C4 C5 -178.2(3)
C3 C4 C5 C6 -0.5(5)
C4 C5 C6 C1 -1.6(4)
C4 C5 C6 C7 -179.6(3)
C2 C1 C6 C5 2.3(4)
C2 C1 C6 C7 -179.8(2)
C17 N1 C7 C8 -178.1(2)
C14 N1 C7 C8 -58.6(3)
C17 N1 C7 C6 58.5(3)
C14 N1 C7 C6 178.0(2)
C5 C6 C7 N1 -139.5(2)
C1 C6 C7 N1 42.6(3)
C5 C6 C7 C8 96.5(3)
C1 C6 C7 C8 -81.3(3)
N1 C7 C8 C9 -45.1(4)
C6 C7 C8 C9 78.7(3)
N1 C7 C8 C13 136.4(2)
C6 C7 C8 C13 -99.7(3)
C13 C8 C9 C10 -1.5(5)
C7 C8 C9 C10 179.9(3)
C8 C9 C10 C11 0.9(6)
C9 C10 C11 C12 0.1(6)
C9 C10 C11 F2 -179.5(3)
F2 C11 C12 C13 179.3(3)
C10 C11 C12 C13 -0.3(5)
C11 C12 C13 C8 -0.4(4)
C9 C8 C13 C12 1.3(4)
C7 C8 C13 C12 179.9(2)
C17 N1 C14 C15 -59.2(3)
C7 N1 C14 C15 178.8(2)
C18 N2 C15 C14 179.8(3)
C16 N2 C15 C14 -56.4(3)
N1 C14 C15 N2 58.9(3)
C15 N2 C16 C17 57.3(3)
C18 N2 C16 C17 -179.3(3)
C14 N1 C17 C16 60.6(3)
C7 N1 C17 C16 -177.5(2)
N2 C16 C17 N1 -61.3(3)
C15 N2 C18 C19 -99.0(3)
C16 N2 C18 C19 139.1(3)
C20 O C19 C18 173.6(3)
N2 C18 C19 O 66.0(4)
C19 O C20 C25 1.7(4)
C19 O C20 C21 -178.2(3)
O C20 C21 C22 178.3(3)
C25 C20 C21 C22 -1.6(4)
O C20 C21 C26 -1.9(4)
C25 C20 C21 C26 178.2(3)
C20 C21 C22 C23 0.4(5)
C26 C21 C22 C23 -179.4(3)
C21 C22 C23 C24 0.4(5)
C22 C23 C24 C25 0.0(5)
O C20 C25 C24 -177.8(3)
C21 C20 C25 C24 2.1(5)
C23 C24 C25 C20 -1.2(5)

loop_
_cod_related_entry_id
_cod_related_entry_database
_cod_related_entry_code
1 ChemSpider 30657600
